data_7000468
loop_
_publ_author_name
'Yang, Feng-Zhao'
'Chen, Yi-Chun'
'Lin, Ya-Fan'
'Yu, Kuo-Hsuan'
'Liu, Yi-Hung'
'Wang, Yu'
'Liu, Shiuh-Tzung'
'Chen, Jwu-Ting'

_publ_section_title
;
 Nickel catalysts bearing bidentate \a-aminoaldimines for ethylene
 polymerization---independent and cooperative structure/reactivity
 relationship resulting from unsymmetric square planar coordination
;
_journal_issue 7
_journal_name_full 'Dalton Transactions'
_journal_page_first 1243
_journal_page_last 1250
_journal_paper_doi 10.1039/b814423k
_journal_year 2009
_chemical_formula_sum 'C14 H22 Br2 N2 Ni'
_chemical_formula_weight 436.87
_chemical_name_systematic
;
?
;
_space_group_IT_number 14
_symmetry_cell_setting monoclinic
_symmetry_space_group_name_Hall '-P 2ybc'
_symmetry_space_group_name_H-M 'P 1 21/c 1'
_atom_sites_solution_hydrogens geom
_atom_sites_solution_primary direct
_atom_sites_solution_secondary difmap
_audit_creation_method SHELXL-97
_cell_angle_alpha 90.00
_cell_angle_beta 95.737(1)
_cell_angle_gamma 90.00
_cell_formula_units_Z 4
_cell_length_a 7.3858(3)
_cell_length_b 14.1749(4)
_cell_length_c 16.5775(6)
_cell_measurement_reflns_used 6765
_cell_measurement_temperature 150(2)
_cell_volume 1726.85(11)
_computing_cell_refinement 'Siemens SAINT'
_computing_data_collection 'Siemens SMART'
_computing_data_reduction 'Siemens SAINT'
_computing_molecular_graphics 'Siemens SHELXTL'
_computing_publication_material 'Siemens SHELXTL'
_computing_structure_refinement 'SHELXL-97 (Sheldrick, 1997)'
_computing_structure_solution 'SHELXS-97 (Sheldrick, 1990)'
_diffrn_ambient_temperature 150(2)
_diffrn_measured_fraction_theta_full 0.985
_diffrn_measured_fraction_theta_max 0.985
_diffrn_measurement_method '\w scans'
_diffrn_radiation_monochromator graphite
_diffrn_radiation_source 'fine-focus sealed tube'
_diffrn_radiation_type MoK\a
_diffrn_radiation_wavelength 0.71073
_diffrn_reflns_av_R_equivalents 0.0371
_diffrn_reflns_av_sigmaI/netI 0.0428
_diffrn_reflns_limit_h_max 9
_diffrn_reflns_limit_h_min -9
_diffrn_reflns_limit_k_max 16
_diffrn_reflns_limit_k_min -18
_diffrn_reflns_limit_l_max 21
_diffrn_reflns_limit_l_min -19
_diffrn_reflns_number 10220
_diffrn_reflns_theta_full 27.50
_diffrn_reflns_theta_max 27.50
_diffrn_reflns_theta_min 1.89
_diffrn_standards_decay_% 0
_exptl_absorpt_coefficient_mu 5.741
_exptl_absorpt_correction_T_max 0.4921
_exptl_absorpt_correction_T_min 0.3691
_exptl_absorpt_correction_type multi-scan
_exptl_crystal_colour blue-purple
_exptl_crystal_density_diffrn 1.680
_exptl_crystal_density_meas ?
_exptl_crystal_density_method 'not measured'
_exptl_crystal_description block
_exptl_crystal_F_000 872
_exptl_crystal_size_max 0.20
_exptl_crystal_size_mid 0.20
_exptl_crystal_size_min 0.15
_refine_diff_density_max 0.727
_refine_diff_density_min -1.442
_refine_diff_density_rms 0.149
_refine_ls_extinction_method none
_refine_ls_goodness_of_fit_ref 1.092
_refine_ls_hydrogen_treatment constr
_refine_ls_matrix_type full
_refine_ls_number_parameters 176
_refine_ls_number_reflns 3919
_refine_ls_number_restraints 0
_refine_ls_restrained_S_all 1.092
_refine_ls_R_factor_all 0.0680
_refine_ls_R_factor_gt 0.0506
_refine_ls_shift/su_max 0.001
_refine_ls_shift/su_mean 0.000
_refine_ls_structure_factor_coef Fsqd
_refine_ls_weighting_details 'calc w=1/[\s^2^(Fo^2^)+(0.0591P)^2^+3.3412P] where P=(Fo^2^+2Fc^2^)/3'
_refine_ls_weighting_scheme calc
_refine_ls_wR_factor_gt 0.1113
_refine_ls_wR_factor_ref 0.1185
_reflns_number_gt 3222
_reflns_number_total 3919
_reflns_threshold_expression >2sigma(I)
_cod_data_source_file b814423k.txt
_cod_data_source_block ic6904
_cod_depositor_comments
;
The following automatic conversions were performed:
'_symmetry_cell_setting' value 'Monoclinic' changed to 'monoclinic'
according to '/home/saulius/struct/CIF-dictionaries/cif_core.dic'
dictionary named 'cif_core.dic' version 2.4.1 from 2010-06-29.

Automatic conversion script
Id: cif_fix_enum 1527 2010-12-29 10:47:43Z saulius 

The following automatic conversions were performed:

'_exptl_crystal_density_meas' value 'not_measured' was changed to '?'
- the value is perceived as not measured.

Automatic conversion script
Id: cif_fix_values 3008 2015-01-20 13:52:24Z robertas 
;
_cod_original_sg_symbol_H-M P2(1)/c
_cod_database_code 7000468

loop_
_symmetry_equiv_pos_as_xyz
'x, y, z'
'-x, y+1/2, -z+1/2'
'-x, -y, -z'
'x, -y-1/2, z-1/2'

loop_
_atom_site_label
_atom_site_type_symbol
_atom_site_fract_x
_atom_site_fract_y
_atom_site_fract_z
_atom_site_U_iso_or_equiv
_atom_site_adp_type
_atom_site_occupancy
_atom_site_symmetry_multiplicity
_atom_site_calc_flag
_atom_site_refinement_flags
_atom_site_disorder_assembly
_atom_site_disorder_group
Ni Ni 0.61630(7) 0.55074(4) 0.72677(3) 0.01774(15) Uani 1 1 d . . .
Br1 Br 0.81039(6) 0.65448(4) 0.80530(3) 0.02755(14) Uani 1 1 d . . .
Br2 Br 0.38365(7) 0.62857(3) 0.64226(3) 0.02950(15) Uani 1 1 d . . .
N1 N 0.4954(5) 0.4403(3) 0.7737(2) 0.0167(7) Uani 1 1 d . . .
N2 N 0.7340(5) 0.4468(3) 0.6628(2) 0.0188(8) Uani 1 1 d . . .
C1 C 0.5142(6) 0.3634(3) 0.7370(3) 0.0186(9) Uani 1 1 d . . .
H1 H 0.4734 0.3060 0.7585 0.022 Uiso 1 1 calc R . .
C2 C 0.6018(6) 0.3634(3) 0.6586(3) 0.0187(9) Uani 1 1 d . . .
C3 C 0.6902(7) 0.2679(3) 0.6420(3) 0.0262(10) Uani 1 1 d . . .
H3A H 0.7847 0.2535 0.6861 0.039 Uiso 1 1 calc R . .
H3B H 0.7448 0.2711 0.5906 0.039 Uiso 1 1 calc R . .
H3C H 0.5973 0.2183 0.6389 0.039 Uiso 1 1 calc R . .
C4 C 0.4385(6) 0.3765(3) 0.5934(3) 0.0215(9) Uani 1 1 d . . .
H4A H 0.3423 0.3316 0.6033 0.032 Uiso 1 1 calc R . .
H4B H 0.4782 0.3652 0.5396 0.032 Uiso 1 1 calc R . .
H4C H 0.3917 0.4410 0.5962 0.032 Uiso 1 1 calc R . .
C5 C 0.9141(6) 0.4214(3) 0.7083(3) 0.0229(10) Uani 1 1 d . . .
H5A H 0.9924 0.4782 0.7108 0.027 Uiso 1 1 calc R . .
H5B H 0.9729 0.3733 0.6764 0.027 Uiso 1 1 calc R . .
C6 C 0.7659(6) 0.4804(4) 0.5796(3) 0.0243(10) Uani 1 1 d . . .
H6A H 0.6468 0.4927 0.5484 0.029 Uiso 1 1 calc R . .
H6B H 0.8269 0.4297 0.5514 0.029 Uiso 1 1 calc R . .
C7 C 0.9104(6) 0.3840(4) 0.7941(3) 0.0281(11) Uani 1 1 d . . .
H7A H 0.8618 0.4327 0.8280 0.042 Uiso 1 1 calc R . .
H7B H 1.0342 0.3675 0.8164 0.042 Uiso 1 1 calc R . .
H7C H 0.8329 0.3279 0.7932 0.042 Uiso 1 1 calc R . .
C8 C 0.8808(7) 0.5693(4) 0.5797(3) 0.0326(12) Uani 1 1 d . . .
H8A H 0.8236 0.6195 0.6089 0.049 Uiso 1 1 calc R . .
H8B H 0.8905 0.5894 0.5237 0.049 Uiso 1 1 calc R . .
H8C H 1.0027 0.5564 0.6065 0.049 Uiso 1 1 calc R . .
C21 C 0.4060(5) 0.4447(3) 0.8465(3) 0.0180(9) Uani 1 1 d . . .
C22 C 0.4291(6) 0.3748(3) 0.9053(3) 0.0245(10) Uani 1 1 d . . .
H22 H 0.5029 0.3213 0.8974 0.029 Uiso 1 1 calc R . .
C23 C 0.3432(7) 0.3839(4) 0.9756(3) 0.0291(11) Uani 1 1 d . . .
H23 H 0.3564 0.3357 1.0156 0.035 Uiso 1 1 calc R . .
C24 C 0.2391(6) 0.4619(4) 0.9877(3) 0.0269(11) Uani 1 1 d . . .
H24 H 0.1827 0.4682 1.0364 0.032 Uiso 1 1 calc R . .
C25 C 0.2163(6) 0.5316(3) 0.9289(3) 0.0245(10) Uani 1 1 d . . .
H25 H 0.1429 0.5851 0.9372 0.029 Uiso 1 1 calc R . .
C26 C 0.3000(6) 0.5234(3) 0.8582(3) 0.0202(9) Uani 1 1 d . . .
H26 H 0.2850 0.5713 0.8181 0.024 Uiso 1 1 calc R . .

loop_
_atom_site_aniso_label
_atom_site_aniso_U_11
_atom_site_aniso_U_22
_atom_site_aniso_U_33
_atom_site_aniso_U_23
_atom_site_aniso_U_13
_atom_site_aniso_U_12
Ni 0.0134(3) 0.0169(3) 0.0234(3) -0.0017(2) 0.0043(2) -0.0024(2)
Br1 0.0207(2) 0.0276(3) 0.0331(3) -0.0040(2) -0.00348(19) -0.00187(19)
Br2 0.0234(2) 0.0265(3) 0.0377(3) 0.0009(2) -0.0009(2) -0.00036(19)
N1 0.0140(16) 0.0186(18) 0.0178(18) 0.0013(15) 0.0025(14) -0.0009(14)
N2 0.0121(17) 0.024(2) 0.0202(19) -0.0015(16) 0.0040(14) -0.0006(14)
C1 0.0138(19) 0.019(2) 0.022(2) 0.0059(17) -0.0036(17) -0.0025(16)
C2 0.0136(19) 0.017(2) 0.025(2) -0.0023(17) 0.0008(17) -0.0024(16)
C3 0.025(2) 0.020(2) 0.032(3) -0.009(2) 0.001(2) 0.0033(19)
C4 0.018(2) 0.024(2) 0.023(2) -0.0027(19) -0.0003(18) -0.0020(18)
C5 0.0093(18) 0.028(2) 0.031(3) 0.000(2) 0.0000(17) 0.0070(18)
C6 0.017(2) 0.032(3) 0.025(2) 0.000(2) 0.0088(18) -0.0008(19)
C7 0.020(2) 0.027(2) 0.035(3) 0.002(2) -0.007(2) 0.0019(19)
C8 0.024(2) 0.044(3) 0.030(3) 0.007(2) 0.009(2) -0.014(2)
C21 0.0106(18) 0.023(2) 0.021(2) 0.0000(18) 0.0014(16) -0.0018(17)
C22 0.020(2) 0.026(2) 0.028(3) 0.003(2) 0.0029(19) 0.0046(19)
C23 0.028(3) 0.035(3) 0.024(3) 0.009(2) 0.002(2) 0.001(2)
C24 0.020(2) 0.040(3) 0.022(2) -0.001(2) 0.0050(18) -0.003(2)
C25 0.017(2) 0.025(2) 0.031(3) -0.004(2) 0.0048(19) 0.0012(18)
C26 0.013(2) 0.020(2) 0.027(2) -0.0006(19) 0.0023(17) -0.0007(17)

loop_
_atom_type_symbol
_atom_type_description
_atom_type_scat_dispersion_real
_atom_type_scat_dispersion_imag
_atom_type_scat_source
C C 0.0033 0.0016 'International Tables Vol C Tables 4.2.6.8 and 6.1.1.4'
H H 0.0000 0.0000 'International Tables Vol C Tables 4.2.6.8 and 6.1.1.4'
N N 0.0061 0.0033 'International Tables Vol C Tables 4.2.6.8 and 6.1.1.4'
Ni Ni 0.3393 1.1124 'International Tables Vol C Tables 4.2.6.8 and 6.1.1.4'
Br Br -0.2901 2.4595 'International Tables Vol C Tables 4.2.6.8 and 6.1.1.4'

loop_
_geom_angle_atom_site_label_1
_geom_angle_atom_site_label_2
_geom_angle_atom_site_label_3
_geom_angle
_geom_angle_site_symmetry_1
_geom_angle_site_symmetry_3
_geom_angle_publ_flag
N1 Ni N2 82.41(15) . . ?
N1 Ni Br1 123.06(11) . . ?
N2 Ni Br1 117.84(10) . . ?
N1 Ni Br2 105.55(10) . . ?
N2 Ni Br2 110.26(11) . . ?
Br1 Ni Br2 113.61(3) . . ?
C1 N1 C21 121.6(4) . . ?
C1 N1 Ni 114.5(3) . . ?
C21 N1 Ni 123.7(3) . . ?
C6 N2 C5 109.0(3) . . ?
C6 N2 C2 111.2(3) . . ?
C5 N2 C2 111.5(3) . . ?
C6 N2 Ni 111.0(3) . . ?
C5 N2 Ni 108.1(3) . . ?
C2 N2 Ni 106.0(3) . . ?
N1 C1 C2 119.5(4) . . ?
C1 C2 N2 106.7(3) . . ?
C1 C2 C3 112.3(4) . . ?
N2 C2 C3 114.0(4) . . ?
C1 C2 C4 103.3(3) . . ?
N2 C2 C4 112.8(4) . . ?
C3 C2 C4 107.2(4) . . ?
N2 C5 C7 117.1(4) . . ?
N2 C6 C8 113.7(4) . . ?
C26 C21 C22 120.4(4) . . ?
C26 C21 N1 117.8(4) . . ?
C22 C21 N1 121.7(4) . . ?
C23 C22 C21 119.3(4) . . ?
C24 C23 C22 120.5(5) . . ?
C23 C24 C25 120.1(5) . . ?
C26 C25 C24 120.1(4) . . ?
C25 C26 C21 119.5(4) . . ?

loop_
_geom_bond_atom_site_label_1
_geom_bond_atom_site_label_2
_geom_bond_distance
_geom_bond_site_symmetry_2
_geom_bond_publ_flag
Ni N1 1.997(4) . ?
Ni N2 2.058(4) . ?
Ni Br1 2.3535(7) . ?
Ni Br2 2.3772(7) . ?
N1 C1 1.263(6) . ?
N1 C21 1.434(6) . ?
N2 C6 1.500(6) . ?
N2 C5 1.505(5) . ?
N2 C2 1.530(5) . ?
C1 C2 1.508(7) . ?
C2 C3 1.539(6) . ?
C2 C4 1.548(6) . ?
C5 C7 1.521(7) . ?
C6 C8 1.519(7) . ?
C21 C26 1.388(6) . ?
C21 C22 1.388(6) . ?
C22 C23 1.388(7) . ?
C23 C24 1.373(7) . ?
C24 C25 1.386(7) . ?
C25 C26 1.383(6) . ?
